data_7062353
loop_
_publ_author_name
'Shekhovtsov, Nikita A.'
'Nikolaenkova, Elena B.'
'Ryadun, Alexey A.'
'Vorobyeva, Sofia N.'
'Krivopalov, Viktor P.'
'Bushuev, Mark B.'

_publ_section_title
;
 Dual emission of ESIPT-capable
 2-(2-hydroxyphenyl)-4-(1H-pyrazol-1-yl)pyrimidines: interplay of
 fluorescence and phosphorescence
;
_journal_issue 13
_journal_name_full 'New Journal of Chemistry'
_journal_page_first 6361
_journal_page_last 6377
_journal_paper_doi 10.1039/D3NJ00570D
_journal_volume 47
_journal_year 2023
_chemical_formula_moiety 'C16 H16 N4 O'
_chemical_formula_sum 'C16 H16 N4 O'
_chemical_formula_weight 280.33
_space_group_crystal_system monoclinic
_space_group_IT_number 14
_space_group_name_Hall '-P 2yn'
_space_group_name_H-M_alt 'P 1 21/n 1'
_atom_sites_solution_hydrogens geom
_atom_sites_solution_primary dual
_audit_creation_date 2022-10-26
_audit_creation_method
;
Olex2 1.3
(compiled 2020.11.12 svn.r5f609507 for OlexSys, GUI svn.r6408)
;
_audit_update_record
;
2023-01-27 deposited with the CCDC.	2023-03-06 downloaded from the CCDC.
;
_cell_angle_alpha 90
_cell_angle_beta 113.3110(10)
_cell_angle_gamma 90
_cell_formula_units_Z 4
_cell_length_a 15.0005(5)
_cell_length_b 5.2660(2)
_cell_length_c 18.7118(7)
_cell_measurement_reflns_used 4611
_cell_measurement_temperature 150.0
_cell_measurement_theta_max 30.52
_cell_measurement_theta_min 2.37
_cell_volume 1357.44(9)
_computing_molecular_graphics 'Olex2 1.3 (Dolomanov et al., 2009)'
_computing_publication_material 'Olex2 1.3 (Dolomanov et al., 2009)'
_computing_structure_refinement 'SHELXL 2017/1 (Sheldrick, 2015)'
_computing_structure_solution 'SHELXT 2018/2 (Sheldrick, 2018)'
_diffrn_ambient_temperature 150.0
_diffrn_measured_fraction_theta_full 0.999
_diffrn_measured_fraction_theta_max 0.996
_diffrn_measurement_details
;
Data collection was performed by Dr. A. Sukhikh in XRD Facility of NIIC SB RAS.
;
_diffrn_measurement_device_type 'Bruker APEX-II CCD'
_diffrn_measurement_method '\f and \w scans'
_diffrn_radiation_type MoK\a
_diffrn_radiation_wavelength 0.71073
_diffrn_reflns_av_R_equivalents 0.0616
_diffrn_reflns_av_unetI/netI 0.0631
_diffrn_reflns_Laue_measured_fraction_full 0.999
_diffrn_reflns_Laue_measured_fraction_max 0.996
_diffrn_reflns_limit_h_max 21
_diffrn_reflns_limit_h_min -21
_diffrn_reflns_limit_k_max 7
_diffrn_reflns_limit_k_min -7
_diffrn_reflns_limit_l_max 26
_diffrn_reflns_limit_l_min -26
_diffrn_reflns_number 17280
_diffrn_reflns_point_group_measured_fraction_full 0.999
_diffrn_reflns_point_group_measured_fraction_max 0.996
_diffrn_reflns_theta_full 25.242
_diffrn_reflns_theta_max 30.521
_diffrn_reflns_theta_min 2.231
_diffrn_source_current 1.4
_diffrn_source_power 0.07
_diffrn_source_voltage 50.0
_diffrn_standards_number 0
_exptl_absorpt_coefficient_mu 0.090
_exptl_absorpt_correction_T_max 0.7461
_exptl_absorpt_correction_T_min 0.6846
_exptl_absorpt_correction_type multi-scan
_exptl_absorpt_process_details 'SADABS-2016/2 (Bruker,2016/2) was used for absorption correction.'
_exptl_crystal_colour colourless
_exptl_crystal_colour_primary colourless
_exptl_crystal_density_diffrn 1.372
_exptl_crystal_description needle
_exptl_crystal_F_000 592
_exptl_crystal_size_max 0.16
_exptl_crystal_size_mid 0.1
_exptl_crystal_size_min 0.05
_refine_diff_density_max 0.320
_refine_diff_density_min -0.270
_refine_diff_density_rms 0.064
_refine_ls_extinction_method none
_refine_ls_goodness_of_fit_ref 1.042
_refine_ls_hydrogen_treatment constr
_refine_ls_matrix_type full
_refine_ls_number_parameters 194
_refine_ls_number_reflns 4138
_refine_ls_number_restraints 0
_refine_ls_restrained_S_all 1.042
_refine_ls_R_factor_all 0.0990
_refine_ls_R_factor_gt 0.0586
_refine_ls_shift/su_max 0.000
_refine_ls_shift/su_mean 0.000
_refine_ls_structure_factor_coef Fsqd
_refine_ls_weighting_details 'w=1/[\s^2^(Fo^2^)+(0.0684P)^2^+0.2930P] where P=(Fo^2^+2Fc^2^)/3'
_refine_ls_weighting_scheme calc
_refine_ls_wR_factor_gt 0.1410
_refine_ls_wR_factor_ref 0.1648
_reflns_Friedel_coverage 0.000
_reflns_number_gt 2546
_reflns_number_total 4138
_reflns_threshold_expression 'I > 2\s(I)'
_cod_data_source_file d3nj00570d2.cif
_cod_data_source_block gr-59_st
_cod_depositor_comments 'Adding full bibliography for 7062353--7062354.cif.'
_cod_database_code 7062353
_shelx_shelxl_version_number 2017/1
_shelx_space_group_comment
;
The symmetry employed for this shelxl refinement is uniquely defined
by the following loop, which should always be used as a source of
symmetry information in preference to the above space-group names.
They are only intended as comments.
;
_shelx_estimated_absorpt_t_max 0.996
_shelx_estimated_absorpt_t_min 0.986
_olex2_refinement_description
;
1. Fixed Uiso
 At 1.2 times of:
  All C(H) groups
 At 1.5 times of:
  All C(H,H,H) groups, All O(H) groups
2.a Aromatic/amide H refined with riding coordinates:
 C5(H5), C14(H14), C10(H10), C3(H3), C4(H4), C2(H2)
2.b Idealised Me refined as rotating group:
 C13(H13A,H13B,H13C), C16(H16A,H16B,H16C), C9(H9A,H9B,H9C)
2.c Idealised tetrahedral OH refined as rotating group:
 O1(H1)
;
_olex2_submission_special_instructions 'No special instructions were received'

loop_
_space_group_symop_operation_xyz
'x, y, z'
'-x+1/2, y+1/2, -z+1/2'
'-x, -y, -z'
'x-1/2, -y-1/2, z-1/2'

loop_
_atom_site_label
_atom_site_type_symbol
_atom_site_fract_x
_atom_site_fract_y
_atom_site_fract_z
_atom_site_U_iso_or_equiv
_atom_site_adp_type
_atom_site_occupancy
_atom_site_site_symmetry_order
_atom_site_calc_flag
_atom_site_refinement_flags_posn
_atom_site_refinement_flags_adp
_atom_site_refinement_flags_occupancy
_atom_site_disorder_assembly
_atom_site_disorder_group
O1 O 0.57746(9) 0.9764(2) 0.30193(8) 0.0326(3) Uani 1 1 d . . . . .
H1 H 0.560528 0.852757 0.322058 0.049 Uiso 1 1 calc R U . . .
N2 N 0.75816(10) 0.5079(3) 0.48954(8) 0.0231(3) Uani 1 1 d . . . . .
N3 N 0.78653(10) 0.1808(3) 0.57892(8) 0.0228(3) Uani 1 1 d . . . . .
N4 N 0.74913(10) -0.0079(3) 0.61041(9) 0.0256(3) Uani 1 1 d . . . . .
N1 N 0.59859(10) 0.6011(3) 0.39670(8) 0.0251(3) Uani 1 1 d . . . . .
C11 C 0.72141(12) 0.3202(3) 0.51628(10) 0.0227(4) Uani 1 1 d . . . . .
C12 C 0.88630(12) 0.1991(3) 0.61653(10) 0.0232(4) Uani 1 1 d . . . . .
C7 C 0.69531(12) 0.6416(3) 0.42987(10) 0.0226(4) Uani 1 1 d . . . . .
C5 C 0.83519(12) 0.8913(3) 0.42860(11) 0.0261(4) Uani 1 1 d . . . . .
H5 H 0.876423 0.787209 0.469929 0.031 Uiso 1 1 calc R U . . .
C1 C 0.67496(13) 1.0047(3) 0.33641(10) 0.0256(4) Uani 1 1 d . . . . .
C15 C 0.82554(13) -0.1062(3) 0.66700(10) 0.0250(4) Uani 1 1 d . . . . .
C6 C 0.73486(12) 0.8483(3) 0.39790(10) 0.0225(4) Uani 1 1 d . . . . .
C14 C 0.91217(13) 0.0169(3) 0.67305(10) 0.0256(4) Uani 1 1 d . . . . .
H14 H 0.976008 -0.020185 0.709435 0.031 Uiso 1 1 calc R U . . .
C13 C 0.94949(12) 0.3827(3) 0.59865(11) 0.0281(4) Uani 1 1 d . . . . .
H13A H 0.942873 0.358548 0.544846 0.042 Uiso 1 1 calc R U . . .
H13B H 1.017204 0.354878 0.634144 0.042 Uiso 1 1 calc R U . . .
H13C H 0.930185 0.556142 0.605126 0.042 Uiso 1 1 calc R U . . .
C8 C 0.56305(12) 0.4063(3) 0.42450(10) 0.0260(4) Uani 1 1 d . . . . .
C10 C 0.62287(12) 0.2589(3) 0.48487(10) 0.0264(4) Uani 1 1 d . . . . .
H10 H 0.598292 0.121217 0.504429 0.032 Uiso 1 1 calc R U . . .
C3 C 0.81519(14) 1.2349(3) 0.33978(10) 0.0298(4) Uani 1 1 d . . . . .
H3 H 0.842533 1.366036 0.319994 0.036 Uiso 1 1 calc R U . . .
C4 C 0.87548(13) 1.0811(4) 0.40021(11) 0.0291(4) Uani 1 1 d . . . . .
H4 H 0.943734 1.106926 0.421654 0.035 Uiso 1 1 calc R U . . .
C16 C 0.81462(14) -0.3209(4) 0.71509(11) 0.0308(4) Uani 1 1 d . . . . .
H16A H 0.810682 -0.253721 0.762589 0.046 Uiso 1 1 calc R U . . .
H16B H 0.870786 -0.434300 0.728989 0.046 Uiso 1 1 calc R U . . .
H16C H 0.755239 -0.415630 0.685233 0.046 Uiso 1 1 calc R U . . .
C2 C 0.71624(14) 1.1979(3) 0.30858(11) 0.0295(4) Uani 1 1 d . . . . .
H2 H 0.675764 1.304929 0.267764 0.035 Uiso 1 1 calc R U . . .
C9 C 0.45589(13) 0.3614(4) 0.38519(11) 0.0342(4) Uani 1 1 d . . . . .
H9A H 0.421093 0.516863 0.387279 0.051 Uiso 1 1 calc R U . . .
H9B H 0.437273 0.223939 0.411826 0.051 Uiso 1 1 calc R U . . .
H9C H 0.439223 0.313975 0.330772 0.051 Uiso 1 1 calc R U . . .

loop_
_atom_site_aniso_label
_atom_site_aniso_U_11
_atom_site_aniso_U_22
_atom_site_aniso_U_33
_atom_site_aniso_U_23
_atom_site_aniso_U_13
_atom_site_aniso_U_12
O1 0.0257(6) 0.0365(7) 0.0276(7) 0.0039(6) 0.0021(5) -0.0013(6)
N2 0.0237(7) 0.0250(7) 0.0205(7) -0.0014(6) 0.0086(6) 0.0000(6)
N3 0.0218(7) 0.0256(7) 0.0197(7) 0.0005(6) 0.0067(6) -0.0015(6)
N4 0.0259(7) 0.0278(7) 0.0234(8) 0.0014(6) 0.0102(6) -0.0019(6)
N1 0.0207(7) 0.0313(8) 0.0221(7) -0.0006(6) 0.0072(6) -0.0004(6)
C11 0.0227(8) 0.0269(8) 0.0179(8) -0.0018(6) 0.0075(6) 0.0010(7)
C12 0.0207(8) 0.0259(8) 0.0214(8) -0.0038(6) 0.0065(6) -0.0004(7)
C7 0.0216(8) 0.0266(8) 0.0192(8) -0.0029(6) 0.0077(6) 0.0016(7)
C5 0.0235(8) 0.0284(9) 0.0254(9) -0.0009(7) 0.0086(7) 0.0010(7)
C1 0.0250(8) 0.0289(9) 0.0194(8) -0.0033(7) 0.0052(7) -0.0001(7)
C15 0.0272(9) 0.0269(8) 0.0203(8) -0.0008(7) 0.0088(7) 0.0018(7)
C6 0.0227(8) 0.0241(8) 0.0191(8) -0.0027(6) 0.0066(6) -0.0003(7)
C14 0.0238(8) 0.0275(8) 0.0230(9) 0.0004(7) 0.0068(7) 0.0015(7)
C13 0.0215(8) 0.0299(9) 0.0294(10) 0.0008(7) 0.0066(7) -0.0031(7)
C8 0.0213(8) 0.0344(9) 0.0224(9) -0.0012(7) 0.0088(7) -0.0017(7)
C10 0.0222(8) 0.0324(9) 0.0249(9) 0.0003(7) 0.0095(7) -0.0031(7)
C3 0.0377(10) 0.0280(9) 0.0241(9) -0.0017(7) 0.0129(8) -0.0056(8)
C4 0.0268(9) 0.0307(9) 0.0298(10) -0.0025(7) 0.0111(8) -0.0039(8)
C16 0.0326(10) 0.0305(9) 0.0280(10) 0.0042(8) 0.0105(8) 0.0003(8)
C2 0.0365(10) 0.0268(9) 0.0219(9) 0.0006(7) 0.0081(7) -0.0006(8)
C9 0.0230(9) 0.0463(11) 0.0295(10) 0.0044(8) 0.0063(7) -0.0039(8)

loop_
_atom_type_symbol
_atom_type_description
_atom_type_scat_dispersion_real
_atom_type_scat_dispersion_imag
_atom_type_scat_source
C C 0.0033 0.0016 'International Tables Vol C Tables 4.2.6.8 and 6.1.1.4'
H H 0.0000 0.0000 'International Tables Vol C Tables 4.2.6.8 and 6.1.1.4'
N N 0.0061 0.0033 'International Tables Vol C Tables 4.2.6.8 and 6.1.1.4'
O O 0.0106 0.0060 'International Tables Vol C Tables 4.2.6.8 and 6.1.1.4'

loop_
_geom_angle_atom_site_label_1
_geom_angle_atom_site_label_2
_geom_angle_atom_site_label_3
_geom_angle
_geom_angle_site_symmetry_1
_geom_angle_site_symmetry_3
_geom_angle_publ_flag
C1 O1 H1 109.5 . . ?
C11 N2 C7 116.52(15) . . ?
N4 N3 C11 117.86(14) . . ?
N4 N3 C12 111.94(13) . . ?
C12 N3 C11 130.20(15) . . ?
C15 N4 N3 104.71(14) . . ?
C7 N1 C8 117.31(15) . . ?
N2 C11 N3 116.83(15) . . ?
N2 C11 C10 122.97(16) . . ?
C10 C11 N3 120.20(16) . . ?
N3 C12 C13 126.23(15) . . ?
C14 C12 N3 105.29(15) . . ?
C14 C12 C13 128.47(16) . . ?
N2 C7 N1 124.97(16) . . ?
N2 C7 C6 117.53(15) . . ?
N1 C7 C6 117.50(15) . . ?
C6 C5 H5 119.2 . . ?
C4 C5 H5 119.2 . . ?
C4 C5 C6 121.52(17) . . ?
O1 C1 C6 122.93(16) . . ?
O1 C1 C2 117.29(16) . . ?
C2 C1 C6 119.78(16) . . ?
N4 C15 C14 111.25(16) . . ?
N4 C15 C16 120.86(16) . . ?
C14 C15 C16 127.89(16) . . ?
C5 C6 C7 119.49(15) . . ?
C5 C6 C1 118.31(16) . . ?
C1 C6 C7 122.20(15) . . ?
C12 C14 C15 106.81(15) . . ?
C12 C14 H14 126.6 . . ?
C15 C14 H14 126.6 . . ?
C12 C13 H13A 109.5 . . ?
C12 C13 H13B 109.5 . . ?
C12 C13 H13C 109.5 . . ?
H13A C13 H13B 109.5 . . ?
H13A C13 H13C 109.5 . . ?
H13B C13 H13C 109.5 . . ?
N1 C8 C10 121.16(15) . . ?
N1 C8 C9 116.16(16) . . ?
C10 C8 C9 122.68(16) . . ?
C11 C10 H10 121.5 . . ?
C8 C10 C11 117.04(16) . . ?
C8 C10 H10 121.5 . . ?
C4 C3 H3 119.8 . . ?
C2 C3 H3 119.8 . . ?
C2 C3 C4 120.42(17) . . ?
C5 C4 C3 119.41(17) . . ?
C5 C4 H4 120.3 . . ?
C3 C4 H4 120.3 . . ?
C15 C16 H16A 109.5 . . ?
C15 C16 H16B 109.5 . . ?
C15 C16 H16C 109.5 . . ?
H16A C16 H16B 109.5 . . ?
H16A C16 H16C 109.5 . . ?
H16B C16 H16C 109.5 . . ?
C1 C2 H2 119.7 . . ?
C3 C2 C1 120.55(17) . . ?
C3 C2 H2 119.7 . . ?
C8 C9 H9A 109.5 . . ?
C8 C9 H9B 109.5 . . ?
C8 C9 H9C 109.5 . . ?
H9A C9 H9B 109.5 . . ?
H9A C9 H9C 109.5 . . ?
H9B C9 H9C 109.5 . . ?

loop_
_geom_bond_atom_site_label_1
_geom_bond_atom_site_label_2
_geom_bond_distance
_geom_bond_site_symmetry_2
_geom_bond_publ_flag
O1 H1 0.8400 . ?
O1 C1 1.353(2) . ?
N2 C11 1.323(2) . ?
N2 C7 1.341(2) . ?
N3 N4 1.3820(19) . ?
N3 C11 1.400(2) . ?
N3 C12 1.382(2) . ?
N4 C15 1.320(2) . ?
N1 C7 1.350(2) . ?
N1 C8 1.351(2) . ?
C11 C10 1.395(2) . ?
C12 C14 1.366(2) . ?
C12 C13 1.482(2) . ?
C7 C6 1.475(2) . ?
C5 H5 0.9500 . ?
C5 C6 1.401(2) . ?
C5 C4 1.379(3) . ?
C1 C6 1.411(2) . ?
C1 C2 1.395(3) . ?
C15 C14 1.416(2) . ?
C15 C16 1.494(2) . ?
C14 H14 0.9500 . ?
C13 H13A 0.9800 . ?
C13 H13B 0.9800 . ?
C13 H13C 0.9800 . ?
C8 C10 1.372(2) . ?
C8 C9 1.498(2) . ?
C10 H10 0.9500 . ?
C3 H3 0.9500 . ?
C3 C4 1.394(3) . ?
C3 C2 1.377(3) . ?
C4 H4 0.9500 . ?
C16 H16A 0.9800 . ?
C16 H16B 0.9800 . ?
C16 H16C 0.9800 . ?
C2 H2 0.9500 . ?
C9 H9A 0.9800 . ?
C9 H9B 0.9800 . ?
C9 H9C 0.9800 . ?

loop_
_geom_torsion_atom_site_label_1
_geom_torsion_atom_site_label_2
_geom_torsion_atom_site_label_3
_geom_torsion_atom_site_label_4
_geom_torsion
_geom_torsion_site_symmetry_1
_geom_torsion_site_symmetry_2
_geom_torsion_site_symmetry_3
_geom_torsion_site_symmetry_4
_geom_torsion_publ_flag
O1 C1 C6 C7 -0.5(3) . . . . ?
O1 C1 C6 C5 178.95(16) . . . . ?
O1 C1 C2 C3 -178.71(16) . . . . ?
N2 C11 C10 C8 -1.2(3) . . . . ?
N2 C7 C6 C5 2.2(2) . . . . ?
N2 C7 C6 C1 -178.43(15) . . . . ?
N3 N4 C15 C14 0.32(19) . . . . ?
N3 N4 C15 C16 -179.38(15) . . . . ?
N3 C11 C10 C8 178.90(16) . . . . ?
N3 C12 C14 C15 0.12(19) . . . . ?
N4 N3 C11 N2 176.78(14) . . . . ?
N4 N3 C11 C10 -3.3(2) . . . . ?
N4 N3 C12 C14 0.07(19) . . . . ?
N4 N3 C12 C13 -179.05(16) . . . . ?
N4 C15 C14 C12 -0.3(2) . . . . ?
N1 C7 C6 C5 -177.69(15) . . . . ?
N1 C7 C6 C1 1.7(2) . . . . ?
N1 C8 C10 C11 0.4(3) . . . . ?
C11 N2 C7 N1 1.1(2) . . . . ?
C11 N2 C7 C6 -178.69(15) . . . . ?
C11 N3 N4 C15 179.68(14) . . . . ?
C11 N3 C12 C14 -179.85(16) . . . . ?
C11 N3 C12 C13 1.0(3) . . . . ?
C12 N3 N4 C15 -0.25(18) . . . . ?
C12 N3 C11 N2 -3.3(3) . . . . ?
C12 N3 C11 C10 176.62(17) . . . . ?
C7 N2 C11 N3 -179.61(14) . . . . ?
C7 N2 C11 C10 0.5(2) . . . . ?
C7 N1 C8 C10 1.1(3) . . . . ?
C7 N1 C8 C9 -178.41(16) . . . . ?
C6 C5 C4 C3 0.3(3) . . . . ?
C6 C1 C2 C3 1.0(3) . . . . ?
C13 C12 C14 C15 179.21(17) . . . . ?
C8 N1 C7 N2 -1.9(3) . . . . ?
C8 N1 C7 C6 177.91(15) . . . . ?
C4 C5 C6 C7 179.57(16) . . . . ?
C4 C5 C6 C1 0.1(3) . . . . ?
C4 C3 C2 C1 -0.6(3) . . . . ?
C16 C15 C14 C12 179.38(17) . . . . ?
C2 C1 C6 C7 179.81(16) . . . . ?
C2 C1 C6 C5 -0.8(2) . . . . ?
C2 C3 C4 C5 0.0(3) . . . . ?
C9 C8 C10 C11 179.81(17) . . . . ?
